data_4000836
loop_
_publ_author_name
'Huang, Hongwei'
'Yao, Jiyong'
'Lin, Zheshuai'
'Wang, Xiaoyang'
'He, Ran'
'Yao, Wenjiao'
'Zhai, Naixia'
'Chen, Chuangtian'

_publ_section_title
;
 Molecular Engineering Design to Resolve the Layering Habit and
 Polymorphism Problems in Deep UV NLO Crystals: New Structures in
 MM&#x2032;Be2B2O6F (M&#x2550;Na, M&#x2032;&#x2550;Ca; M&#x2550; K,
 M&#x2032;&#x2550;Ca, Sr)
;
_journal_issue 24
_journal_name_full 'Chemistry of Materials'
_journal_page_first 5457
_journal_paper_doi 10.1021/cm202870q
_journal_volume 23
_journal_year 2011
_chemical_formula_sum 'B2 Be2 Ca F K O6'
_chemical_formula_weight 233.82
_chemical_name_systematic
; 
 ? 
;
_space_group_IT_number 163
_symmetry_space_group_name_Hall '-P 3 2c'
_symmetry_space_group_name_H-M 'P -3 1 c'
_atom_sites_solution_hydrogens geom
_atom_sites_solution_primary direct
_atom_sites_solution_secondary difmap
_audit_creation_method SHELXL-97
_cell_angle_alpha 90.00
_cell_angle_beta 90.00
_cell_angle_gamma 120.00
_cell_formula_units_Z 2
_cell_length_a 4.7054(16)
_cell_length_b 4.7054(16)
_cell_length_c 14.554(3)
_cell_measurement_temperature 293(2)
_cell_volume 279.07(15)
_computing_structure_refinement 'SHELXL-97 (Sheldrick, 1997)'
_computing_structure_solution 'SHELXS-97 (Sheldrick, 1990)'
_diffrn_ambient_temperature 293(2)
_diffrn_measured_fraction_theta_full 0.996
_diffrn_measured_fraction_theta_max 0.996
_diffrn_radiation_monochromator graphite
_diffrn_radiation_source 'fine-focus sealed tube'
_diffrn_radiation_type MoK\a
_diffrn_radiation_wavelength 0.71073
_diffrn_reflns_av_R_equivalents 0.0252
_diffrn_reflns_av_sigmaI/netI 0.0111
_diffrn_reflns_limit_h_max 6
_diffrn_reflns_limit_h_min -6
_diffrn_reflns_limit_k_max 6
_diffrn_reflns_limit_k_min -6
_diffrn_reflns_limit_l_max 20
_diffrn_reflns_limit_l_min -20
_diffrn_reflns_number 3409
_diffrn_reflns_theta_full 29.98
_diffrn_reflns_theta_max 29.98
_diffrn_reflns_theta_min 5.00
_exptl_absorpt_coefficient_mu 1.869
_exptl_crystal_density_diffrn 2.783
_exptl_crystal_density_method 'not measured'
_exptl_crystal_F_000 228
_refine_diff_density_max 0.265
_refine_diff_density_min -0.406
_refine_diff_density_rms 0.077
_refine_ls_extinction_method none
_refine_ls_goodness_of_fit_ref 1.090
_refine_ls_hydrogen_treatment mixed
_refine_ls_matrix_type full
_refine_ls_number_parameters 22
_refine_ls_number_reflns 283
_refine_ls_number_restraints 0
_refine_ls_restrained_S_all 1.090
_refine_ls_R_factor_all 0.0215
_refine_ls_R_factor_gt 0.0193
_refine_ls_shift/su_max 0.000
_refine_ls_shift/su_mean 0.000
_refine_ls_structure_factor_coef Fsqd
_refine_ls_weighting_details 'calc w=1/[\s^2^(Fo^2^)+(0.0500P)^2^+0.0000P] where P=(Fo^2^+2Fc^2^)/3'
_refine_ls_weighting_scheme calc
_refine_ls_wR_factor_gt 0.0666
_refine_ls_wR_factor_ref 0.0688
_reflns_number_gt 267
_reflns_number_total 283
_reflns_threshold_expression >2sigma(I)
_cod_data_source_file cm202870q_si_002.cif
_cod_data_source_block final
_cod_depositor_comments
;

2021-05-16
Z value and formula fixed to values more according to usual
chemical conventions.                 miguel
;
_cod_original_formula_sum 'B4 Be4 Ca2 F2 K2 O12'
_cod_original_formula_weight 467.64
_cod_original_formula_units_Z 1
_cod_database_code 4000836

loop_
_symmetry_equiv_pos_as_xyz
'x, y, z'
'-y, x-y, z'
'-x+y, -x, z'
'-y, -x, -z+1/2'
'x, x-y, -z+1/2'
'-x+y, y, -z+1/2'
'-x, -y, -z'
'y, -x+y, -z'
'x-y, x, -z'
'y, x, z-1/2'
'-x, -x+y, z-1/2'
'x-y, -y, z-1/2'

loop_
_atom_site_label
_atom_site_type_symbol
_atom_site_fract_x
_atom_site_fract_y
_atom_site_fract_z
_atom_site_U_iso_or_equiv
_atom_site_adp_type
_atom_site_occupancy
_atom_site_symmetry_multiplicity
_atom_site_calc_flag
_atom_site_refinement_flags
Ca1 Ca -1.0000 0.0000 0.0000 0.0047(2) Uani 1 6 d S
K1 K -1.0000 0.0000 -0.2500 0.0063(2) Uani 1 6 d S
Be1 Be -1.6667 -0.3333 -0.13343(17) 0.0058(5) Uani 1 3 d S
B4 B -0.3333 0.3333 -0.10578(15) 0.0048(4) Uani 1 3 d S
O1 O -1.3756(2) -0.3978(2) -0.10443(6) 0.0059(2) Uani 1 1 d .
F1 F -0.3333 0.3333 0.2500 0.0082(4) Uani 1 6 d S

loop_
_atom_site_aniso_label
_atom_site_aniso_U_11
_atom_site_aniso_U_22
_atom_site_aniso_U_33
_atom_site_aniso_U_23
_atom_site_aniso_U_13
_atom_site_aniso_U_12
Ca1 0.0051(2) 0.0051(2) 0.0039(3) 0.000 0.000 0.00257(12)
K1 0.0069(3) 0.0069(3) 0.0050(4) 0.000 0.000 0.00346(13)
Be1 0.0051(8) 0.0051(8) 0.0071(10) 0.000 0.000 0.0026(4)
B4 0.0058(6) 0.0058(6) 0.0027(8) 0.000 0.000 0.0029(3)
O1 0.0060(4) 0.0052(4) 0.0066(4) -0.0006(3) -0.0010(3) 0.0030(3)
F1 0.0094(5) 0.0094(5) 0.0057(7) 0.000 0.000 0.0047(2)

loop_
_atom_type_symbol
_atom_type_description
_atom_type_scat_dispersion_real
_atom_type_scat_dispersion_imag
_atom_type_scat_source
B B 0.0013 0.0007 'International Tables Vol C Tables 4.2.6.8 and 6.1.1.4'
Be Be 0.0005 0.0002 'International Tables Vol C Tables 4.2.6.8 and 6.1.1.4'
Ca Ca 0.2262 0.3064 'International Tables Vol C Tables 4.2.6.8 and 6.1.1.4'
F F 0.0171 0.0103 'International Tables Vol C Tables 4.2.6.8 and 6.1.1.4'
K K 0.2009 0.2494 'International Tables Vol C Tables 4.2.6.8 and 6.1.1.4'
O O 0.0106 0.0060 'International Tables Vol C Tables 4.2.6.8 and 6.1.1.4'

loop_
_geom_angle_atom_site_label_1
_geom_angle_atom_site_label_2
_geom_angle_atom_site_label_3
_geom_angle
_geom_angle_site_symmetry_1
_geom_angle_site_symmetry_3
O1 Ca1 O1 180.00(3) 7_355 .
O1 Ca1 O1 96.64(3) 7_355 3_345
O1 Ca1 O1 83.36(3) . 3_345
O1 Ca1 O1 83.36(3) 7_355 9_565
O1 Ca1 O1 96.64(3) . 9_565
O1 Ca1 O1 180.00(3) 3_345 9_565
O1 Ca1 O1 83.36(3) 7_355 8_445
O1 Ca1 O1 96.64(3) . 8_445
O1 Ca1 O1 96.64(3) 3_345 8_445
O1 Ca1 O1 83.36(3) 9_565 8_445
O1 Ca1 O1 96.64(3) 7_355 2_465
O1 Ca1 O1 83.36(3) . 2_465
O1 Ca1 O1 83.36(3) 3_345 2_465
O1 Ca1 O1 96.64(3) 9_565 2_465
O1 Ca1 O1 180.00(5) 8_445 2_465
O1 Ca1 B4 106.42(3) 7_355 1_455
O1 Ca1 B4 73.58(3) . 1_455
O1 Ca1 B4 24.46(2) 3_345 1_455
O1 Ca1 B4 155.54(2) 9_565 1_455
O1 Ca1 B4 75.79(4) 8_445 1_455
O1 Ca1 B4 104.21(4) 2_465 1_455
O1 Ca1 B4 24.46(3) 7_355 7_465
O1 Ca1 B4 155.54(3) . 7_465
O1 Ca1 B4 75.79(4) 3_345 7_465
O1 Ca1 B4 104.21(4) 9_565 7_465
O1 Ca1 B4 73.58(3) 8_445 7_465
O1 Ca1 B4 106.42(3) 2_465 7_465
B4 Ca1 B4 82.22(5) 1_455 7_465
O1 Ca1 B4 73.58(3) 7_355 7_455
O1 Ca1 B4 106.42(3) . 7_455
O1 Ca1 B4 155.54(3) 3_345 7_455
O1 Ca1 B4 24.46(2) 9_565 7_455
O1 Ca1 B4 104.21(4) 8_445 7_455
O1 Ca1 B4 75.79(4) 2_465 7_455
B4 Ca1 B4 180.00(7) 1_455 7_455
B4 Ca1 B4 97.78(5) 7_465 7_455
O1 Ca1 B4 155.54(3) 7_355 1_445
O1 Ca1 B4 24.46(3) . 1_445
O1 Ca1 B4 104.21(4) 3_345 1_445
O1 Ca1 B4 75.79(4) 9_565 1_445
O1 Ca1 B4 106.42(3) 8_445 1_445
O1 Ca1 B4 73.58(3) 2_465 1_445
B4 Ca1 B4 97.78(5) 1_455 1_445
B4 Ca1 B4 180.00(7) 7_465 1_445
B4 Ca1 B4 82.22(5) 7_455 1_445
O1 Ca1 B4 75.79(4) 7_355 .
O1 Ca1 B4 104.21(4) . .
O1 Ca1 B4 73.58(3) 3_345 .
O1 Ca1 B4 106.42(3) 9_565 .
O1 Ca1 B4 155.54(3) 8_445 .
O1 Ca1 B4 24.46(3) 2_465 .
B4 Ca1 B4 97.78(5) 1_455 .
B4 Ca1 B4 82.22(5) 7_465 .
B4 Ca1 B4 82.22(5) 7_455 .
B4 Ca1 B4 97.78(5) 1_445 .
O1 Ca1 B4 104.21(4) 7_355 7_355
O1 Ca1 B4 75.79(4) . 7_355
O1 Ca1 B4 106.42(3) 3_345 7_355
O1 Ca1 B4 73.58(3) 9_565 7_355
O1 Ca1 B4 24.46(3) 8_445 7_355
O1 Ca1 B4 155.54(3) 2_465 7_355
B4 Ca1 B4 82.22(5) 1_455 7_355
B4 Ca1 B4 97.78(5) 7_465 7_355
B4 Ca1 B4 97.78(5) 7_455 7_355
B4 Ca1 B4 82.22(5) 1_445 7_355
B4 Ca1 B4 180.00(7) . 7_355
F1 K1 F1 120.0 7_455 7_465
F1 K1 F1 120.0 7_455 7_355
F1 K1 F1 120.0 7_465 7_355
F1 K1 O1 125.458(19) 7_455 3_345
F1 K1 O1 56.786(19) 7_465 3_345
F1 K1 O1 88.147(14) 7_355 3_345
F1 K1 O1 125.458(19) 7_455 5_564
F1 K1 O1 88.147(14) 7_465 5_564
F1 K1 O1 56.786(19) 7_355 5_564
O1 K1 O1 109.08(4) 3_345 5_564
F1 K1 O1 56.786(19) 7_455 2_465
F1 K1 O1 88.147(14) 7_465 2_465
F1 K1 O1 125.458(19) 7_355 2_465
O1 K1 O1 68.75(3) 3_345 2_465
O1 K1 O1 176.29(3) 5_564 2_465
F1 K1 O1 56.786(19) 7_455 6_354
F1 K1 O1 125.458(19) 7_465 6_354
F1 K1 O1 88.147(14) 7_355 6_354
O1 K1 O1 176.29(3) 3_345 6_354
O1 K1 O1 68.75(3) 5_564 6_354
O1 K1 O1 113.57(4) 2_465 6_354
F1 K1 O1 88.147(14) 7_455 .
F1 K1 O1 125.458(19) 7_465 .
F1 K1 O1 56.786(19) 7_355 .
O1 K1 O1 68.75(3) 3_345 .
O1 K1 O1 113.57(4) 5_564 .
O1 K1 O1 68.75(3) 2_465 .
O1 K1 O1 109.08(4) 6_354 .
F1 K1 O1 88.147(14) 7_455 4_444
F1 K1 O1 56.786(19) 7_465 4_444
F1 K1 O1 125.458(19) 7_355 4_444
O1 K1 O1 113.57(4) 3_345 4_444
O1 K1 O1 68.75(3) 5_564 4_444
O1 K1 O1 109.08(4) 2_465 4_444
O1 K1 O1 68.75(3) 6_354 4_444
O1 K1 O1 176.29(3) . 4_444
F1 K1 Be1 115.094(11) 7_455 1_665
F1 K1 Be1 31.98(4) 7_465 1_665
F1 K1 Be1 115.094(11) 7_355 1_665
O1 K1 Be1 29.98(3) 3_345 1_665
O1 K1 Be1 111.97(3) 5_564 1_665
O1 K1 Be1 64.59(3) 2_465 1_665
O1 K1 Be1 153.34(3) 6_354 1_665
O1 K1 Be1 95.19(4) . 1_665
O1 K1 Be1 86.39(4) 4_444 1_665
F1 K1 Be1 115.094(11) 7_455 4_334
F1 K1 Be1 115.094(11) 7_465 4_334
F1 K1 Be1 31.98(4) 7_355 4_334
O1 K1 Be1 111.97(3) 3_345 4_334
O1 K1 Be1 29.98(3) 5_564 4_334
O1 K1 Be1 153.34(3) 2_465 4_334
O1 K1 Be1 64.59(3) 6_354 4_334
O1 K1 Be1 86.39(4) . 4_334
O1 K1 Be1 95.19(4) 4_444 4_334
Be1 K1 Be1 129.81(2) 1_665 4_334
F1 K1 Be1 31.98(4) 7_455 4_434
F1 K1 Be1 115.094(11) 7_465 4_434
F1 K1 Be1 115.093(11) 7_355 4_434
O1 K1 Be1 153.34(3) 3_345 4_434
O1 K1 Be1 95.19(4) 5_564 4_434
O1 K1 Be1 86.39(4) 2_465 4_434
O1 K1 Be1 29.98(3) 6_354 4_434
O1 K1 Be1 111.97(3) . 4_434
O1 K1 Be1 64.59(3) 4_444 4_434
Be1 K1 Be1 129.81(2) 1_665 4_434
Be1 K1 Be1 94.54(5) 4_334 4_434
O1 Be1 O1 113.31(7) 2_365 3_235
O1 Be1 O1 113.30(7) 2_365 .
O1 Be1 O1 113.30(7) 3_235 .
O1 Be1 F1 105.29(9) 2_365 7_355
O1 Be1 F1 105.29(9) 3_235 7_355
O1 Be1 F1 105.29(9) . 7_355
O1 Be1 K1 60.73(5) 2_365 1_455
O1 Be1 K1 90.03(5) 3_235 1_455
O1 Be1 K1 155.17(9) . 1_455
F1 Be1 K1 58.02(4) 7_355 1_455
O1 Be1 K1 155.17(9) 2_365 1_445
O1 Be1 K1 60.73(5) 3_235 1_445
O1 Be1 K1 90.03(4) . 1_445
F1 Be1 K1 58.02(4) 7_355 1_445
K1 Be1 K1 94.54(5) 1_455 1_445
O1 Be1 K1 90.03(5) 2_365 .
O1 Be1 K1 155.17(9) 3_235 .
O1 Be1 K1 60.73(5) . .
F1 Be1 K1 58.02(4) 7_355 .
K1 Be1 K1 94.54(5) 1_455 .
K1 Be1 K1 94.54(5) 1_445 .
O1 Be1 Ca1 40.86(5) 2_365 1_455
O1 Be1 Ca1 73.33(6) 3_235 1_455
O1 Be1 Ca1 125.66(11) . 1_455
F1 Be1 Ca1 125.56(4) 7_355 1_455
K1 Be1 Ca1 67.54(2) 1_455 1_455
K1 Be1 Ca1 130.771(8) 1_445 1_455
K1 Be1 Ca1 130.771(8) . 1_455
O1 Be1 Ca1 73.33(6) 2_365 .
O1 Be1 Ca1 125.66(11) 3_235 .
O1 Be1 Ca1 40.86(5) . .
F1 Be1 Ca1 125.56(4) 7_355 .
K1 Be1 Ca1 130.771(8) 1_455 .
K1 Be1 Ca1 130.771(8) 1_445 .
K1 Be1 Ca1 67.54(2) . .
Ca1 Be1 Ca1 89.58(5) 1_455 .
O1 Be1 Ca1 125.66(11) 2_365 1_445
O1 Be1 Ca1 40.86(5) 3_235 1_445
O1 Be1 Ca1 73.33(6) . 1_445
F1 Be1 Ca1 125.56(4) 7_355 1_445
K1 Be1 Ca1 130.771(8) 1_455 1_445
K1 Be1 Ca1 67.54(2) 1_445 1_445
K1 Be1 Ca1 130.771(8) . 1_445
Ca1 Be1 Ca1 89.58(5) 1_455 1_445
Ca1 Be1 Ca1 89.58(5) . 1_445
O1 B4 O1 119.979(5) 3_445 2_465
O1 B4 O1 119.980(5) 3_445 1_665
O1 B4 O1 119.980(5) 2_465 1_665
O1 B4 Ca1 83.34(6) 3_445 1_665
O1 B4 Ca1 142.64(11) 2_465 1_665
O1 B4 Ca1 45.57(6) 1_665 1_665
O1 B4 Ca1 45.57(6) 3_445 1_655
O1 B4 Ca1 83.34(6) 2_465 1_655
O1 B4 Ca1 142.64(11) 1_665 1_655
Ca1 B4 Ca1 97.78(5) 1_665 1_655
O1 B4 Ca1 142.64(11) 3_445 .
O1 B4 Ca1 45.57(6) 2_465 .
O1 B4 Ca1 83.34(6) 1_665 .
Ca1 B4 Ca1 97.78(5) 1_665 .
Ca1 B4 Ca1 97.78(5) 1_655 .
O1 B4 K1 137.58(11) 3_445 .
O1 B4 K1 51.57(6) 2_465 .
O1 B4 K1 84.82(6) 1_665 .
Ca1 B4 K1 130.216(12) 1_665 .
Ca1 B4 K1 130.216(12) 1_655 .
Ca1 B4 K1 67.23(2) . .
O1 B4 K1 51.57(6) 3_445 1_655
O1 B4 K1 84.82(6) 2_465 1_655
O1 B4 K1 137.58(11) 1_665 1_655
Ca1 B4 K1 130.216(12) 1_665 1_655
Ca1 B4 K1 67.23(2) 1_655 1_655
Ca1 B4 K1 130.216(12) . 1_655
K1 B4 K1 86.52(5) . 1_655
O1 B4 K1 84.82(6) 3_445 1_665
O1 B4 K1 137.58(11) 2_465 1_665
O1 B4 K1 51.57(6) 1_665 1_665
Ca1 B4 K1 67.23(2) 1_665 1_665
Ca1 B4 K1 130.216(12) 1_655 1_665
Ca1 B4 K1 130.216(12) . 1_665
K1 B4 K1 86.52(5) . 1_665
K1 B4 K1 86.52(5) 1_655 1_665
B4 O1 Be1 134.54(7) 1_445 .
B4 O1 Ca1 109.97(7) 1_445 .
Be1 O1 Ca1 112.96(6) . .
B4 O1 K1 105.74(8) 1_445 .
Be1 O1 K1 89.29(7) . .
Ca1 O1 K1 89.15(4) . .
Be1 F1 Be1 180.0 7_355 10_576
Be1 F1 K1 90.0 7_355 7_455
Be1 F1 K1 90.0 10_576 7_455
Be1 F1 K1 90.0 7_355 7_465
Be1 F1 K1 90.0 10_576 7_465
K1 F1 K1 120.0 7_455 7_465
Be1 F1 K1 90.0 7_355 7_355
Be1 F1 K1 90.0 10_576 7_355
K1 F1 K1 120.0 7_455 7_355
K1 F1 K1 120.0 7_465 7_355

loop_
_geom_bond_atom_site_label_1
_geom_bond_atom_site_label_2
_geom_bond_distance
_geom_bond_site_symmetry_2
Ca1 O1 2.3725(10) 7_355
Ca1 O1 2.3725(10) .
Ca1 O1 2.3725(10) 3_345
Ca1 O1 2.3725(10) 9_565
Ca1 O1 2.3725(10) 8_445
Ca1 O1 2.3725(10) 2_465
Ca1 B4 3.1226(14) 1_455
Ca1 B4 3.1226(14) 7_465
Ca1 B4 3.1226(14) 7_455
Ca1 B4 3.1226(14) 1_445
Ca1 B4 3.1226(14) .
Ca1 B4 3.1226(14) 7_355
K1 F1 2.7167(9) 7_455
K1 F1 2.7167(9) 7_465
K1 F1 2.7167(9) 7_355
K1 O1 2.7942(10) 3_345
K1 O1 2.7942(10) 5_564
K1 O1 2.7942(10) 2_465
K1 O1 2.7942(10) 6_354
K1 O1 2.7942(10) .
K1 O1 2.7942(10) 4_444
K1 Be1 3.2029(15) 1_665
K1 Be1 3.2029(15) 4_334
K1 Be1 3.2029(15) 4_434
Be1 O1 1.6004(11) 2_365
Be1 O1 1.6004(11) 3_235
Be1 O1 1.6004(11) .
Be1 F1 1.697(2) 7_355
Be1 K1 3.2029(15) 1_455
Be1 K1 3.2029(15) 1_445
Be1 Ca1 3.3394(16) 1_455
Be1 Ca1 3.3394(16) 1_445
B4 O1 1.3757(8) 3_445
B4 O1 1.3757(8) 2_465
B4 O1 1.3757(8) 1_665
B4 Ca1 3.1226(14) 1_665
B4 Ca1 3.1226(14) 1_655
B4 K1 3.4330(16) 1_655
B4 K1 3.4330(16) 1_665
O1 B4 1.3757(8) 1_445
F1 Be1 1.697(2) 7_355
F1 Be1 1.697(2) 10_576
F1 K1 2.7167(9) 7_455
F1 K1 2.7167(9) 7_465
F1 K1 2.7167(9) 7_355

loop_
_geom_torsion_atom_site_label_1
_geom_torsion_atom_site_label_2
_geom_torsion_atom_site_label_3
_geom_torsion_atom_site_label_4
_geom_torsion
_geom_torsion_site_symmetry_1
_geom_torsion_site_symmetry_4
F1 K1 Be1 O1 144.90(6) 7_455 2_365
F1 K1 Be1 O1 -1.09(9) 7_465 2_365
F1 K1 Be1 O1 -108.10(8) 7_355 2_365
O1 K1 Be1 O1 25.77(7) 3_345 2_365
O1 K1 Be1 O1 -87.35(8) 5_564 2_365
O1 K1 Be1 O1 89.29(8) 2_465 2_365
O1 K1 Be1 O1 -152.70(7) 6_354 2_365
O1 K1 Be1 O1 116.95(12) . 2_365
O1 K1 Be1 O1 -66.56(13) 4_444 2_365
Be1 K1 Be1 O1 24.44(10) 1_665 2_365
Be1 K1 Be1 O1 -108.10(8) 4_334 2_365
Be1 K1 Be1 O1 178.91(9) 4_434 2_365
F1 K1 Be1 O1 -54.5(2) 7_455 3_235
F1 K1 Be1 O1 159.5(2) 7_465 3_235
F1 K1 Be1 O1 52.5(2) 7_355 3_235
O1 K1 Be1 O1 -173.6(2) 3_345 3_235
O1 K1 Be1 O1 73.2(2) 5_564 3_235
O1 K1 Be1 O1 -110.1(2) 2_465 3_235
O1 K1 Be1 O1 7.9(2) 6_354 3_235
O1 K1 Be1 O1 -82.46(16) . 3_235
O1 K1 Be1 O1 94.03(16) 4_444 3_235
Be1 K1 Be1 O1 -174.98(18) 1_665 3_235
Be1 K1 Be1 O1 52.5(2) 4_334 3_235
Be1 K1 Be1 O1 -20.5(2) 4_434 3_235
F1 K1 Be1 O1 27.95(7) 7_455 .
F1 K1 Be1 O1 -118.04(5) 7_465 .
F1 K1 Be1 O1 134.95(6) 7_355 .
O1 K1 Be1 O1 -91.18(8) 3_345 .
O1 K1 Be1 O1 155.70(5) 5_564 .
O1 K1 Be1 O1 -27.66(5) 2_465 .
O1 K1 Be1 O1 90.35(8) 6_354 .
O1 K1 Be1 O1 176.49(3) 4_444 .
Be1 K1 Be1 O1 -92.51(4) 1_665 .
Be1 K1 Be1 O1 134.95(6) 4_334 .
Be1 K1 Be1 O1 61.96(5) 4_434 .
F1 K1 Be1 F1 -107.004(17) 7_455 7_355
F1 K1 Be1 F1 107.004(17) 7_465 7_355
O1 K1 Be1 F1 133.87(2) 3_345 7_355
O1 K1 Be1 F1 20.750(16) 5_564 7_355
O1 K1 Be1 F1 -162.614(15) 2_465 7_355
O1 K1 Be1 F1 -44.60(2) 6_354 7_355
O1 K1 Be1 F1 -134.95(6) . 7_355
O1 K1 Be1 F1 41.54(6) 4_444 7_355
Be1 K1 Be1 F1 132.53(3) 1_665 7_355
Be1 K1 Be1 F1 0.0 4_334 7_355
Be1 K1 Be1 F1 -72.996(17) 4_434 7_355
F1 K1 Be1 K1 -154.470(13) 7_455 1_455
F1 K1 Be1 K1 59.54(5) 7_465 1_455
F1 K1 Be1 K1 -47.47(3) 7_355 1_455
O1 K1 Be1 K1 86.41(3) 3_345 1_455
O1 K1 Be1 K1 -26.72(3) 5_564 1_455
O1 K1 Be1 K1 149.92(3) 2_465 1_455
O1 K1 Be1 K1 -92.07(3) 6_354 1_455
O1 K1 Be1 K1 177.58(8) . 1_455
O1 K1 Be1 K1 -5.92(9) 4_444 1_455
Be1 K1 Be1 K1 85.07(6) 1_665 1_455
Be1 K1 Be1 K1 -47.47(3) 4_334 1_455
Be1 K1 Be1 K1 -120.46(5) 4_434 1_455
F1 K1 Be1 K1 -59.54(5) 7_455 1_445
F1 K1 Be1 K1 154.470(13) 7_465 1_445
F1 K1 Be1 K1 47.47(3) 7_355 1_445
O1 K1 Be1 K1 -178.66(5) 3_345 1_445
O1 K1 Be1 K1 68.22(4) 5_564 1_445
O1 K1 Be1 K1 -115.15(3) 2_465 1_445
O1 K1 Be1 K1 2.86(4) 6_354 1_445
O1 K1 Be1 K1 -87.49(4) . 1_445
O1 K1 Be1 K1 89.01(5) 4_444 1_445
Be1 K1 Be1 K1 180.0 1_665 1_445
Be1 K1 Be1 K1 47.47(3) 4_334 1_445
Be1 K1 Be1 K1 -25.530(13) 4_434 1_445
F1 K1 Be1 Ca1 141.48(6) 7_455 1_455
F1 K1 Be1 Ca1 -4.52(9) 7_465 1_455
F1 K1 Be1 Ca1 -111.52(7) 7_355 1_455
O1 K1 Be1 Ca1 22.35(6) 3_345 1_455
O1 K1 Be1 Ca1 -90.77(7) 5_564 1_455
O1 K1 Be1 Ca1 85.87(8) 2_465 1_455
O1 K1 Be1 Ca1 -156.12(6) 6_354 1_455
O1 K1 Be1 Ca1 113.53(12) . 1_455
O1 K1 Be1 Ca1 -69.98(13) 4_444 1_455
Be1 K1 Be1 Ca1 21.01(10) 1_665 1_455
Be1 K1 Be1 Ca1 -111.52(7) 4_334 1_455
Be1 K1 Be1 Ca1 175.48(9) 4_434 1_455
F1 K1 Be1 Ca1 72.996(17) 7_455 .
F1 K1 Be1 Ca1 -72.996(17) 7_465 .
F1 K1 Be1 Ca1 180.0 7_355 .
O1 K1 Be1 Ca1 -46.13(2) 3_345 .
O1 K1 Be1 Ca1 -159.250(16) 5_564 .
O1 K1 Be1 Ca1 17.386(16) 2_465 .
O1 K1 Be1 Ca1 135.40(2) 6_354 .
O1 K1 Be1 Ca1 45.05(6) . .
O1 K1 Be1 Ca1 -138.46(6) 4_444 .
Be1 K1 Be1 Ca1 -47.47(3) 1_665 .
Be1 K1 Be1 Ca1 180.0 4_334 .
Be1 K1 Be1 Ca1 107.004(17) 4_434 .
F1 K1 Be1 Ca1 4.52(9) 7_455 1_445
F1 K1 Be1 Ca1 -141.48(6) 7_465 1_445
F1 K1 Be1 Ca1 111.52(7) 7_355 1_445
O1 K1 Be1 Ca1 -114.61(9) 3_345 1_445
O1 K1 Be1 Ca1 132.27(8) 5_564 1_445
O1 K1 Be1 Ca1 -51.09(7) 2_465 1_445
O1 K1 Be1 Ca1 66.92(9) 6_354 1_445
O1 K1 Be1 Ca1 -23.43(5) . 1_445
O1 K1 Be1 Ca1 153.06(5) 4_444 1_445
Be1 K1 Be1 Ca1 -115.95(5) 1_665 1_445
Be1 K1 Be1 Ca1 111.52(7) 4_334 1_445
Be1 K1 Be1 Ca1 38.52(6) 4_434 1_445
O1 Ca1 Be1 O1 12.17(14) 7_355 2_365
O1 Ca1 Be1 O1 -167.83(14) . 2_365
O1 Ca1 Be1 O1 -40.20(6) 3_345 2_365
O1 Ca1 Be1 O1 139.80(6) 9_565 2_365
O1 Ca1 Be1 O1 61.97(7) 8_445 2_365
O1 Ca1 Be1 O1 -118.03(7) 2_465 2_365
B4 Ca1 Be1 O1 -18.27(5) 1_455 2_365
B4 Ca1 Be1 O1 3.98(11) 7_465 2_365
B4 Ca1 Be1 O1 161.73(5) 7_455 2_365
B4 Ca1 Be1 O1 -176.02(11) 1_445 2_365
B4 Ca1 Be1 O1 -97.15(7) . 2_365
B4 Ca1 Be1 O1 82.85(7) 7_355 2_365
O1 Ca1 Be1 O1 -94.89(3) 7_355 3_235
O1 Ca1 Be1 O1 85.11(3) . 3_235
O1 Ca1 Be1 O1 -147.26(8) 3_345 3_235
O1 Ca1 Be1 O1 32.74(8) 9_565 3_235
O1 Ca1 Be1 O1 -45.10(6) 8_445 3_235
O1 Ca1 Be1 O1 134.90(6) 2_465 3_235
B4 Ca1 Be1 O1 -125.33(10) 1_455 3_235
B4 Ca1 Be1 O1 -103.09(6) 7_465 3_235
B4 Ca1 Be1 O1 54.67(10) 7_455 3_235
B4 Ca1 Be1 O1 76.91(6) 1_445 3_235
B4 Ca1 Be1 O1 155.79(6) . 3_235
B4 Ca1 Be1 O1 -24.21(6) 7_355 3_235
O1 Ca1 Be1 O1 180.0 7_355 .
O1 Ca1 Be1 O1 127.63(10) 3_345 .
O1 Ca1 Be1 O1 -52.37(10) 9_565 .
O1 Ca1 Be1 O1 -130.20(8) 8_445 .
O1 Ca1 Be1 O1 49.80(8) 2_465 .
B4 Ca1 Be1 O1 149.56(12) 1_455 .
B4 Ca1 Be1 O1 171.81(7) 7_465 .
B4 Ca1 Be1 O1 -30.44(12) 7_455 .
B4 Ca1 Be1 O1 -8.19(7) 1_445 .
B4 Ca1 Be1 O1 70.68(8) . .
B4 Ca1 Be1 O1 -109.32(8) 7_355 .
O1 Ca1 Be1 F1 109.32(8) 7_355 7_355
O1 Ca1 Be1 F1 -70.68(8) . 7_355
O1 Ca1 Be1 F1 56.95(3) 3_345 7_355
O1 Ca1 Be1 F1 -123.05(3) 9_565 7_355
O1 Ca1 Be1 F1 159.113(18) 8_445 7_355
O1 Ca1 Be1 F1 -20.887(18) 2_465 7_355
B4 Ca1 Be1 F1 78.88(6) 1_455 7_355
B4 Ca1 Be1 F1 101.12(6) 7_465 7_355
B4 Ca1 Be1 F1 -101.12(6) 7_455 7_355
B4 Ca1 Be1 F1 -78.88(6) 1_445 7_355
B4 Ca1 Be1 F1 0.0 . 7_355
B4 Ca1 Be1 F1 180.0 7_355 7_355
O1 Ca1 Be1 K1 33.40(14) 7_355 1_455
O1 Ca1 Be1 K1 -146.60(14) . 1_455
O1 Ca1 Be1 K1 -18.97(6) 3_345 1_455
O1 Ca1 Be1 K1 161.03(6) 9_565 1_455
O1 Ca1 Be1 K1 83.20(7) 8_445 1_455
O1 Ca1 Be1 K1 -96.80(7) 2_465 1_455
B4 Ca1 Be1 K1 2.96(5) 1_455 1_455
B4 Ca1 Be1 K1 25.21(12) 7_465 1_455
B4 Ca1 Be1 K1 -177.04(5) 7_455 1_455
B4 Ca1 Be1 K1 -154.79(12) 1_445 1_455
B4 Ca1 Be1 K1 -75.92(7) . 1_455
B4 Ca1 Be1 K1 104.08(7) 7_355 1_455
O1 Ca1 Be1 K1 -174.77(5) 7_355 1_445
O1 Ca1 Be1 K1 5.23(5) . 1_445
O1 Ca1 Be1 K1 132.87(9) 3_345 1_445
O1 Ca1 Be1 K1 -47.13(9) 9_565 1_445
O1 Ca1 Be1 K1 -124.97(8) 8_445 1_445
O1 Ca1 Be1 K1 55.03(8) 2_465 1_445
B4 Ca1 Be1 K1 154.79(12) 1_455 1_445
B4 Ca1 Be1 K1 177.04(5) 7_465 1_445
B4 Ca1 Be1 K1 -25.21(12) 7_455 1_445
B4 Ca1 Be1 K1 -2.96(5) 1_445 1_445
B4 Ca1 Be1 K1 75.92(7) . 1_445
B4 Ca1 Be1 K1 -104.08(7) 7_355 1_445
O1 Ca1 Be1 K1 109.32(8) 7_355 .
O1 Ca1 Be1 K1 -70.68(8) . .
O1 Ca1 Be1 K1 56.95(3) 3_345 .
O1 Ca1 Be1 K1 -123.05(3) 9_565 .
O1 Ca1 Be1 K1 159.113(18) 8_445 .
O1 Ca1 Be1 K1 -20.887(18) 2_465 .
B4 Ca1 Be1 K1 78.88(6) 1_455 .
B4 Ca1 Be1 K1 101.12(6) 7_465 .
B4 Ca1 Be1 K1 -101.12(6) 7_455 .
B4 Ca1 Be1 K1 -78.88(6) 1_445 .
B4 Ca1 Be1 K1 0.0 . .
B4 Ca1 Be1 K1 180.0 7_355 .
O1 Ca1 Be1 Ca1 -25.89(10) 7_355 1_455
O1 Ca1 Be1 Ca1 154.11(10) . 1_455
O1 Ca1 Be1 Ca1 -78.26(3) 3_345 1_455
O1 Ca1 Be1 Ca1 101.74(3) 9_565 1_455
O1 Ca1 Be1 Ca1 23.91(3) 8_445 1_455
O1 Ca1 Be1 Ca1 -156.09(3) 2_465 1_455
B4 Ca1 Be1 Ca1 -56.33(4) 1_455 1_455
B4 Ca1 Be1 Ca1 -34.08(8) 7_465 1_455
B4 Ca1 Be1 Ca1 123.67(4) 7_455 1_455
B4 Ca1 Be1 Ca1 145.92(8) 1_445 1_455
B4 Ca1 Be1 Ca1 -135.21(2) . 1_455
B4 Ca1 Be1 Ca1 44.79(2) 7_355 1_455
O1 Ca1 Be1 Ca1 -115.48(6) 7_355 1_445
O1 Ca1 Be1 Ca1 64.52(6) . 1_445
O1 Ca1 Be1 Ca1 -167.84(4) 3_345 1_445
O1 Ca1 Be1 Ca1 12.16(4) 9_565 1_445
O1 Ca1 Be1 Ca1 -65.68(3) 8_445 1_445
O1 Ca1 Be1 Ca1 114.32(3) 2_465 1_445
B4 Ca1 Be1 Ca1 -145.92(7) 1_455 1_445
B4 Ca1 Be1 Ca1 -123.67(4) 7_465 1_445
B4 Ca1 Be1 Ca1 34.08(7) 7_455 1_445
B4 Ca1 Be1 Ca1 56.33(4) 1_445 1_445
B4 Ca1 Be1 Ca1 135.21(2) . 1_445
B4 Ca1 Be1 Ca1 -44.79(2) 7_355 1_445
O1 Ca1 B4 O1 65.13(13) 7_355 3_445
O1 Ca1 B4 O1 -114.87(13) . 3_445
O1 Ca1 B4 O1 166.61(14) 3_345 3_445
O1 Ca1 B4 O1 -13.39(14) 9_565 3_445
O1 Ca1 B4 O1 97.52(5) 8_445 3_445
O1 Ca1 B4 O1 -82.48(5) 2_465 3_445
B4 Ca1 B4 O1 170.19(10) 1_455 3_445
B4 Ca1 B4 O1 89.20(16) 7_465 3_445
B4 Ca1 B4 O1 -9.81(10) 7_455 3_445
B4 Ca1 B4 O1 -90.80(16) 1_445 3_445
B4 Ca1 B4 O1 -42.78(11) 7_355 3_445
O1 Ca1 B4 O1 147.61(8) 7_355 2_465
O1 Ca1 B4 O1 -32.39(8) . 2_465
O1 Ca1 B4 O1 -110.92(10) 3_345 2_465
O1 Ca1 B4 O1 69.08(10) 9_565 2_465
O1 Ca1 B4 O1 180.0 8_445 2_465
B4 Ca1 B4 O1 -107.33(6) 1_455 2_465
B4 Ca1 B4 O1 171.67(11) 7_465 2_465
B4 Ca1 B4 O1 72.67(6) 7_455 2_465
B4 Ca1 B4 O1 -8.33(11) 1_445 2_465
B4 Ca1 B4 O1 39.70(7) 7_355 2_465
O1 Ca1 B4 O1 -67.40(8) 7_355 1_665
O1 Ca1 B4 O1 112.60(8) . 1_665
O1 Ca1 B4 O1 34.07(8) 3_345 1_665
O1 Ca1 B4 O1 -145.93(8) 9_565 1_665
O1 Ca1 B4 O1 -35.01(16) 8_445 1_665
O1 Ca1 B4 O1 144.99(16) 2_465 1_665
B4 Ca1 B4 O1 37.65(11) 1_455 1_665
B4 Ca1 B4 O1 -43.34(6) 7_465 1_665
B4 Ca1 B4 O1 -142.35(11) 7_455 1_665
B4 Ca1 B4 O1 136.66(6) 1_445 1_665
B4 Ca1 B4 O1 -175.32(10) 7_355 1_665
O1 Ca1 B4 Ca1 -24.06(3) 7_355 1_665
O1 Ca1 B4 Ca1 155.94(3) . 1_665
O1 Ca1 B4 Ca1 77.41(3) 3_345 1_665
O1 Ca1 B4 Ca1 -102.59(3) 9_565 1_665
O1 Ca1 B4 Ca1 8.33(11) 8_445 1_665
O1 Ca1 B4 Ca1 -171.67(11) 2_465 1_665
B4 Ca1 B4 Ca1 80.99(6) 1_455 1_665
B4 Ca1 B4 Ca1 0.0 7_465 1_665
B4 Ca1 B4 Ca1 -99.01(6) 7_455 1_665
B4 Ca1 B4 Ca1 180.0 1_445 1_665
B4 Ca1 B4 Ca1 -131.98(5) 7_355 1_665
O1 Ca1 B4 Ca1 74.94(4) 7_355 1_655
O1 Ca1 B4 Ca1 -105.06(4) . 1_655
O1 Ca1 B4 Ca1 176.42(4) 3_345 1_655
O1 Ca1 B4 Ca1 -3.58(4) 9_565 1_655
O1 Ca1 B4 Ca1 107.33(6) 8_445 1_655
O1 Ca1 B4 Ca1 -72.67(6) 2_465 1_655
B4 Ca1 B4 Ca1 180.0 1_455 1_655
B4 Ca1 B4 Ca1 99.01(6) 7_465 1_655
B4 Ca1 B4 Ca1 0.0 7_455 1_655
B4 Ca1 B4 Ca1 -80.99(6) 1_445 1_655
B4 Ca1 B4 Ca1 -32.971(18) 7_355 1_655
O1 Ca1 B4 K1 -154.559(19) 7_355 .
O1 Ca1 B4 K1 25.441(19) . .
O1 Ca1 B4 K1 -53.09(2) 3_345 .
O1 Ca1 B4 K1 126.91(2) 9_565 .
O1 Ca1 B4 K1 -122.17(8) 8_445 .
O1 Ca1 B4 K1 57.83(8) 2_465 .
B4 Ca1 B4 K1 -49.50(3) 1_455 .
B4 Ca1 B4 K1 -130.50(3) 7_465 .
B4 Ca1 B4 K1 130.50(3) 7_455 .
B4 Ca1 B4 K1 49.50(3) 1_445 .
B4 Ca1 B4 K1 97.526(14) 7_355 .
O1 Ca1 B4 K1 141.62(7) 7_355 1_655
O1 Ca1 B4 K1 -38.38(7) . 1_655
O1 Ca1 B4 K1 -116.91(8) 3_345 1_655
O1 Ca1 B4 K1 63.09(8) 9_565 1_655
O1 Ca1 B4 K1 174.00(5) 8_445 1_655
O1 Ca1 B4 K1 -6.00(5) 2_465 1_655
B4 Ca1 B4 K1 -113.33(4) 1_455 1_655
B4 Ca1 B4 K1 165.68(9) 7_465 1_655
B4 Ca1 B4 K1 66.67(4) 7_455 1_655
B4 Ca1 B4 K1 -14.32(9) 1_445 1_655
B4 Ca1 B4 K1 33.70(5) 7_355 1_655
O1 Ca1 B4 K1 -90.73(6) 7_355 1_665
O1 Ca1 B4 K1 89.27(6) . 1_665
O1 Ca1 B4 K1 10.74(6) 3_345 1_665
O1 Ca1 B4 K1 -169.26(6) 9_565 1_665
O1 Ca1 B4 K1 -58.35(14) 8_445 1_665
O1 Ca1 B4 K1 121.65(14) 2_465 1_665
B4 Ca1 B4 K1 14.32(9) 1_455 1_665
B4 Ca1 B4 K1 -66.67(4) 7_465 1_665
B4 Ca1 B4 K1 -165.68(9) 7_455 1_665
B4 Ca1 B4 K1 113.33(4) 1_445 1_665
B4 Ca1 B4 K1 161.35(8) 7_355 1_665
F1 K1 B4 O1 35.49(8) 7_455 3_445
F1 K1 B4 O1 -105.62(10) 7_465 3_445
F1 K1 B4 O1 144.93(9) 7_355 3_445
O1 K1 B4 O1 -168.65(11) 3_345 3_445
O1 K1 B4 O1 -88.20(4) 5_564 3_445
O1 K1 B4 O1 94.44(3) 2_465 3_445
O1 K1 B4 O1 13.23(11) 6_354 3_445
O1 K1 B4 O1 124.22(9) . 3_445
O1 K1 B4 O1 -52.38(9) 4_444 3_445
Be1 K1 B4 O1 -137.34(13) 1_665 3_445
Be1 K1 B4 O1 144.93(9) 4_334 3_445
Be1 K1 B4 O1 12.21(10) 4_434 3_445
F1 K1 B4 O1 -58.95(6) 7_455 2_465
F1 K1 B4 O1 159.94(8) 7_465 2_465
F1 K1 B4 O1 50.50(7) 7_355 2_465
O1 K1 B4 O1 96.91(9) 3_345 2_465
O1 K1 B4 O1 177.36(2) 5_564 2_465
O1 K1 B4 O1 -81.21(9) 6_354 2_465
O1 K1 B4 O1 29.78(7) . 2_465
O1 K1 B4 O1 -146.82(6) 4_444 2_465
Be1 K1 B4 O1 128.22(11) 1_665 2_465
Be1 K1 B4 O1 50.50(7) 4_334 2_465
Be1 K1 B4 O1 -82.23(8) 4_434 2_465
F1 K1 B4 O1 165.62(9) 7_455 1_665
F1 K1 B4 O1 24.51(7) 7_465 1_665
F1 K1 B4 O1 -84.94(8) 7_355 1_665
O1 K1 B4 O1 -38.52(7) 3_345 1_665
O1 K1 B4 O1 41.93(13) 5_564 1_665
O1 K1 B4 O1 -135.43(13) 2_465 1_665
O1 K1 B4 O1 143.36(7) 6_354 1_665
O1 K1 B4 O1 -105.65(8) . 1_665
O1 K1 B4 O1 77.75(8) 4_444 1_665
Be1 K1 B4 O1 -7.21(6) 1_665 1_665
Be1 K1 B4 O1 -84.94(8) 4_334 1_665
Be1 K1 B4 O1 142.34(8) 4_434 1_665
F1 K1 B4 Ca1 169.92(8) 7_455 1_665
F1 K1 B4 Ca1 28.80(5) 7_465 1_665
F1 K1 B4 Ca1 -80.64(7) 7_355 1_665
O1 K1 B4 Ca1 -34.22(6) 3_345 1_665
O1 K1 B4 Ca1 46.22(12) 5_564 1_665
O1 K1 B4 Ca1 -131.13(13) 2_465 1_665
O1 K1 B4 Ca1 147.66(6) 6_354 1_665
O1 K1 B4 Ca1 -101.36(7) . 1_665
O1 K1 B4 Ca1 82.05(7) 4_444 1_665
Be1 K1 B4 Ca1 -2.92(5) 1_665 1_665
Be1 K1 B4 Ca1 -80.64(7) 4_334 1_665
Be1 K1 B4 Ca1 146.64(6) 4_434 1_665
F1 K1 B4 Ca1 -28.80(5) 7_455 1_655
F1 K1 B4 Ca1 -169.92(8) 7_465 1_655
F1 K1 B4 Ca1 80.64(7) 7_355 1_655
O1 K1 B4 Ca1 127.05(8) 3_345 1_655
O1 K1 B4 Ca1 -152.50(4) 5_564 1_655
O1 K1 B4 Ca1 30.14(5) 2_465 1_655
O1 K1 B4 Ca1 -51.06(8) 6_354 1_655
O1 K1 B4 Ca1 59.92(7) . 1_655
O1 K1 B4 Ca1 -116.67(7) 4_444 1_655
Be1 K1 B4 Ca1 158.36(11) 1_665 1_655
Be1 K1 B4 Ca1 80.64(7) 4_334 1_655
Be1 K1 B4 Ca1 -52.09(8) 4_434 1_655
F1 K1 B4 Ca1 -109.442(13) 7_455 .
F1 K1 B4 Ca1 109.442(13) 7_465 .
F1 K1 B4 Ca1 0.0 7_355 .
O1 K1 B4 Ca1 46.41(2) 3_345 .
O1 K1 B4 Ca1 126.86(6) 5_564 .
O1 K1 B4 Ca1 -50.50(7) 2_465 .
O1 K1 B4 Ca1 -131.70(2) 6_354 .
O1 K1 B4 Ca1 -20.717(15) . .
O1 K1 B4 Ca1 162.687(15) 4_444 .
Be1 K1 B4 Ca1 77.72(6) 1_665 .
Be1 K1 B4 Ca1 0.0 4_334 .
Be1 K1 B4 Ca1 -132.73(3) 4_434 .
F1 K1 B4 K1 27.198(8) 7_455 1_655
F1 K1 B4 K1 -113.92(3) 7_465 1_655
F1 K1 B4 K1 136.64(2) 7_355 1_655
O1 K1 B4 K1 -176.94(3) 3_345 1_655
O1 K1 B4 K1 -96.50(5) 5_564 1_655
O1 K1 B4 K1 86.14(6) 2_465 1_655
O1 K1 B4 K1 4.94(4) 6_354 1_655
O1 K1 B4 K1 115.92(3) . 1_655
O1 K1 B4 K1 -60.67(3) 4_444 1_655
Be1 K1 B4 K1 -145.64(7) 1_665 1_655
Be1 K1 B4 K1 136.64(2) 4_334 1_655
Be1 K1 B4 K1 3.91(4) 4_434 1_655
F1 K1 B4 K1 113.92(3) 7_455 1_665
F1 K1 B4 K1 -27.198(7) 7_465 1_665
F1 K1 B4 K1 -136.64(2) 7_355 1_665
O1 K1 B4 K1 -90.23(3) 3_345 1_665
O1 K1 B4 K1 -9.78(8) 5_564 1_665
O1 K1 B4 K1 172.86(8) 2_465 1_665
O1 K1 B4 K1 91.66(3) 6_354 1_665
O1 K1 B4 K1 -157.36(2) . 1_665
O1 K1 B4 K1 26.05(2) 4_444 1_665
Be1 K1 B4 K1 -58.92(5) 1_665 1_665
Be1 K1 B4 K1 -136.64(2) 4_334 1_665
Be1 K1 B4 K1 90.63(3) 4_434 1_665
O1 Be1 O1 B4 172.31(14) 2_365 1_445
O1 Be1 O1 B4 41.4(2) 3_235 1_445
F1 Be1 O1 B4 -73.14(14) 7_355 1_445
K1 Be1 O1 B4 -117.4(2) 1_455 1_445
K1 Be1 O1 B4 -16.44(16) 1_445 1_445
K1 Be1 O1 B4 -111.63(15) . 1_445
Ca1 Be1 O1 B4 127.09(13) 1_455 1_445
Ca1 Be1 O1 B4 159.60(17) . 1_445
Ca1 Be1 O1 B4 50.05(15) 1_445 1_445
O1 Be1 O1 Ca1 12.70(16) 2_365 .
O1 Be1 O1 Ca1 -118.19(9) 3_235 .
F1 Be1 O1 Ca1 127.26(4) 7_355 .
K1 Be1 O1 Ca1 83.0(2) 1_455 .
K1 Be1 O1 Ca1 -176.04(4) 1_445 .
K1 Be1 O1 Ca1 88.77(5) . .
Ca1 Be1 O1 Ca1 -32.51(9) 1_455 .
Ca1 Be1 O1 Ca1 -109.55(5) 1_445 .
O1 Be1 O1 K1 -76.07(13) 2_365 .
O1 Be1 O1 K1 153.04(12) 3_235 .
F1 Be1 O1 K1 38.49(3) 7_355 .
K1 Be1 O1 K1 -5.7(2) 1_455 .
K1 Be1 O1 K1 95.19(4) 1_445 .
Ca1 Be1 O1 K1 -121.28(4) 1_455 .
Ca1 Be1 O1 K1 -88.77(5) . .
Ca1 Be1 O1 K1 161.68(3) 1_445 .
O1 Ca1 O1 B4 4.80(13) 7_355 1_445
O1 Ca1 O1 B4 148.48(8) 3_345 1_445
O1 Ca1 O1 B4 -31.52(8) 9_565 1_445
O1 Ca1 O1 B4 -115.57(9) 8_445 1_445
O1 Ca1 O1 B4 64.43(9) 2_465 1_445
B4 Ca1 O1 B4 171.40(11) 1_455 1_445
B4 Ca1 O1 B4 180.0 7_465 1_445
B4 Ca1 O1 B4 -8.60(11) 7_455 1_445
B4 Ca1 O1 B4 77.33(7) . 1_445
B4 Ca1 O1 B4 -102.67(7) 7_355 1_445
O1 Ca1 O1 Be1 169.48(11) 7_355 .
O1 Ca1 O1 Be1 -46.84(9) 3_345 .
O1 Ca1 O1 Be1 133.16(9) 9_565 .
O1 Ca1 O1 Be1 49.10(8) 8_445 .
O1 Ca1 O1 Be1 -130.90(8) 2_465 .
B4 Ca1 O1 Be1 -23.93(9) 1_455 .
B4 Ca1 O1 Be1 -15.33(12) 7_465 .
B4 Ca1 O1 Be1 156.07(9) 7_455 .
B4 Ca1 O1 Be1 164.67(12) 1_445 .
B4 Ca1 O1 Be1 -118.00(8) . .
B4 Ca1 O1 Be1 62.00(8) 7_355 .
O1 Ca1 O1 K1 -102(91) 7_355 .
O1 Ca1 O1 K1 42.027(14) 3_345 .
O1 Ca1 O1 K1 -137.973(14) 9_565 .
O1 Ca1 O1 K1 137.973(14) 8_445 .
O1 Ca1 O1 K1 -42.027(14) 2_465 .
B4 Ca1 O1 K1 64.94(3) 1_455 .
B4 Ca1 O1 K1 73.54(9) 7_465 .
B4 Ca1 O1 K1 -115.06(3) 7_455 .
B4 Ca1 O1 K1 -106.46(9) 1_445 .
B4 Ca1 O1 K1 -29.13(2) . .
B4 Ca1 O1 K1 150.87(2) 7_355 .
F1 K1 O1 B4 -18.37(7) 7_455 1_445
F1 K1 O1 B4 -144.61(7) 7_465 1_445
F1 K1 O1 B4 109.88(7) 7_355 1_445
O1 K1 O1 B4 -147.82(7) 3_345 1_445
O1 K1 O1 B4 109.88(7) 5_564 1_445
O1 K1 O1 B4 -73.24(8) 2_465 1_445
O1 K1 O1 B4 35.39(7) 6_354 1_445
O1 K1 O1 B4 -18.37(7) 4_444 1_445
Be1 K1 O1 B4 -133.41(7) 1_665 1_445
Be1 K1 O1 B4 96.92(7) 4_334 1_445
Be1 K1 O1 B4 3.47(7) 4_434 1_445
F1 K1 O1 Be1 -154.87(6) 7_455 .
F1 K1 O1 Be1 78.89(6) 7_465 .
F1 K1 O1 Be1 -26.62(6) 7_355 .
O1 K1 O1 Be1 75.68(7) 3_345 .
O1 K1 O1 Be1 -26.62(6) 5_564 .
O1 K1 O1 Be1 150.26(6) 2_465 .
O1 K1 O1 Be1 -101.11(6) 6_354 .
O1 K1 O1 Be1 -154.87(6) 4_444 .
Be1 K1 O1 Be1 90.10(5) 1_665 .
Be1 K1 O1 Be1 -39.58(7) 4_334 .
Be1 K1 O1 Be1 -133.02(3) 4_434 .
F1 K1 O1 Ca1 92.156(16) 7_455 .
F1 K1 O1 Ca1 -34.08(3) 7_465 .
F1 K1 O1 Ca1 -139.59(2) 7_355 .
O1 K1 O1 Ca1 -37.287(9) 3_345 .
O1 K1 O1 Ca1 -139.59(2) 5_564 .
O1 K1 O1 Ca1 37.287(9) 2_465 .
O1 K1 O1 Ca1 145.92(3) 6_354 .
O1 K1 O1 Ca1 92.156(16) 4_444 .
Be1 K1 O1 Ca1 -22.88(2) 1_665 .
Be1 K1 O1 Ca1 -152.55(2) 4_334 .
Be1 K1 O1 Ca1 114.00(3) 4_434 .
